data_1100339
loop_
_publ_author_name
'Hiller, Wolfgang'
'Frey, Stephanie'
'Str\"ahle, Joachim'
'Boche, Gernot'
'Zarges, Wolfgang'
'Harms, Klaus'
'Marsch, Michael'
'Wollert, Ren\'e'
'Dehnicke, Kurt'

_publ_section_title
;
 Die Kristallstrukturen von {Li~3~(12-Krone-4)~2~[HC(CN)~2~]~3~},
 {Na(15-Krone-5)-[HC(CN)~2~]} und {Na[N(nBu)~4~][HC(CN)~2~]~2~ &#x00B7; THF}
;
_journal_coden_ASTM CHBEAM
_journal_issue 1
_journal_name_full 'Chemische Berichte'
_journal_page_first 87
_journal_page_last 92
_journal_paper_doi 10.1002/cber.19921250114
_journal_volume 125
_journal_year 1992
_chemical_formula_sum 'C25 H35 Li3 N6 O8'
_space_group_IT_number 14
_symmetry_cell_setting monoclinic
_symmetry_space_group_name_Hall '-P 2yn'
_symmetry_space_group_name_H-M 'P 1 21/n 1'
_cell_angle_alpha 90
_cell_angle_beta 92.175(1)
_cell_angle_gamma 90
_cell_formula_units_Z 4
_cell_length_a 7.815(1)
_cell_length_b 14.467(3)
_cell_length_c 27.772(5)
_cod_original_sg_symbol_H-M 'P 21/n'
_cod_database_code 1100339

loop_
_symmetry_equiv_pos_site_id
_symmetry_equiv_pos_as_xyz
1 x,y,z
2 1/2-x,1/2+y,1/2-z
3 -x,-y,-z
4 -1/2+x,-1/2-y,-1/2+z

loop_
_atom_site_label
_atom_site_type_symbol
_atom_site_fract_x
_atom_site_fract_y
_atom_site_fract_z
O1 O 0.4230(7) 0.3323(4) 0.0621(3)
O2 O 0.6744(7) 0.2206(4) 0.0960(2)
O3 O 0.8811(6) 0.2766(4) 0.0271(2)
O4 O 0.6275(8) 0.3848(4) -0.0087(2)
O5 O 0.0351(7) 1.2099(4) 0.2448(2)
O6 O 0.1994(8) 1.3161(4) 0.1816(2)
O7 O 0.3819(9) 1.3927(5) 0.2545(3)
O8 O 0.2221(8) 1.2813(6) 0.3174(2)
N1 N 0.7347(8) 0.9552(5) 0.1603(2)
N2 N 0.4585(8) 1.1631(5) 0.2411(2)
N3 N 0.8137(7) 0.7572(4) 0.1084(2)
N4 N 0.773(1) 0.4540(5) 0.0982(3)
N5 N 0.9742(7) 0.9450(4) 0.0683(2)
N6 N 0.5397(7) 0.9143(4) 0.0605(2)
C1 C 0.381(1) 0.2383(7) 0.0688(4)
C2 C 0.500(1) 0.2040(7) 0.1073(3)
C3 C 0.739(1) 0.1513(6) 0.0663(3)
C4 C 0.904(1) 0.1877(6) 0.0489(3)
C5 C 0.837(1) 0.2710(8) -0.0229(3)
C6 C 0.767(2) 0.3574(8) -0.0384(4)
C7 C 0.469(1) 0.3541(8) -0.0230(4)
C8 C 0.351(1) 0.3715(7) 0.0167(5)
C9 C -0.042(1) 1.2331(9) 0.2004(4)
C10 C 0.022(2) 1.308(1) 0.1785(4)
C11 C 0.258(2) 1.4082(8) 0.1789(4)
C12 C 0.318(2) 1.443(1) 0.2189(6)
C13 C 0.358(2) 1.420(1) 0.3001(5)
C14 C 0.247(2) 1.379(1) 0.3264(5)
C15 C 0.054(1) 1.251(1) 0.3241(4)
C16 C -0.050(1) 1.2421(9) 0.2841(4)
C17 C 0.6792(9) 1.0356(5) 0.2397(3)
C18 C 0.7110(9) 0.9915(5) 0.1963(3)
C19 C 0.5584(9) 1.1058(5) 0.2401(3)
C20 C 0.912(1) 0.5972(5) 0.1343(3)
C21 C 0.8572(9) 0.6848(5) 0.1200(3)
C22 C 0.834(1) 0.5194(5) 0.1144(3)
C23 C 1.2626(8) 0.9973(5) 0.0377(3)
C24 C 1.1067(8) 0.9693(5) 0.0549(2)
C25 C 0.4134(8) 0.9514(5) 0.0506(2)
Li1 Li 0.689(2) 0.347(1) 0.0618(5)
Li2 Li 0.285(2) 1.259(1) 0.2474(5)
Li3 Li 0.765(1) 0.8929(8) 0.0982(4)
H1 H 0.40010 0.20070 0.04130
H2 H 0.26710 0.22820 0.07880
H3 H 0.47460 0.23500 0.13740
H4 H 0.48230 0.13830 0.11310
H5 H 0.66100 0.13740 0.03910
H6 H 0.75620 0.09280 0.08330
H7 H 0.98680 0.19240 0.07520
H8 H 0.95320 0.14520 0.02560
H9 H 0.75790 0.22210 -0.02960
H10 H 0.94030 0.25640 -0.04070
H11 H 0.85660 0.40480 -0.03560
H12 H 0.73110 0.35500 -0.07160
H13 H 0.46770 0.28870 -0.03090
H14 H 0.42280 0.38570 -0.05190
H15 H 0.34120 0.43570 0.01950
H16 H 0.24500 0.34360 0.00870
H17 H -0.16950 1.23720 0.20170
H18 H -0.03140 1.17990 0.17630
H19 H -0.02170 1.31380 0.14510
H20 H -0.03050 1.36200 0.19490
H21 H 0.17330 1.44680 0.16340
H22 H 0.35260 1.40590 0.15420
H23 H 0.42470 1.48720 0.20650
H24 H 0.24250 1.49410 0.22640
H25 H 0.29480 1.48430 0.30300
H26 H 0.45180 1.42730 0.32180
H27 H 0.29300 1.37610 0.36030
H28 H 0.13970 1.40310 0.32600
H29 H -0.00290 1.27180 0.35040
H30 H 0.06860 1.17710 0.33400
H31 H -0.15310 1.20550 0.28900
H32 H -0.09050 1.30520 0.27830
H33 H 0.73980 1.01560 0.26910
H34 H 1.00100 0.59200 0.15860
H35 H 1.26440 1.05070 0.01750
C25* C 1.4134(8) 0.9514(5) 0.0506(2)
C23* C 0.2626(8) 0.9973(5) 0.0377(3)

loop_
_atom_type_symbol
_atom_type_radius_bond
C 0.68
H 0.23
Li 1.28
N 0.68
O 0.68
